data_1556134
loop_
_publ_author_name
'Balandier, Jean-Yves'
'Henry, Nicolas'
'Arlin, Jean-Baptiste'
'Sanguinet, Lionel'
'Lemaur, Vincent'
'Niebel, Claude'
'Chattopadhyay, Basab'
'Kennedy, Alan Robert'
'Leriche, Philippe'
'Blanchard, Philippe'
'Cornil, J\'er\^ome'
'Geerts, Yves Henri'

_publ_section_title
;
 Synthesis and characterization of isomerically pure anti- and
 syn-anthradiindole derivatives.
;
_journal_issue 2
_journal_name_full 'Organic letters'
_journal_page_first 302
_journal_page_last 305
_journal_paper_doi 10.1021/ol303214j
_journal_volume 15
_journal_year 2013
_chemical_formula_sum 'C43.82 H49.83 Cl3.45 N2 O2.67'
_chemical_formula_weight 769.51
_space_group_IT_number 14
_space_group_name_Hall '-P 2ybc'
_space_group_name_H-M_alt 'P 1 21/c 1'
_symmetry_cell_setting monoclinic
_symmetry_space_group_name_Hall '-P 2ybc'
_symmetry_space_group_name_H-M 'P 1 21/c 1'
_atom_sites_solution_hydrogens geom
_atom_sites_solution_primary direct
_atom_sites_solution_secondary difmap
_audit_creation_method SHELXL-97
_cell_angle_alpha 90.00
_cell_angle_beta 95.678(6)
_cell_angle_gamma 90.00
_cell_formula_units_Z 4
_cell_length_a 15.8497(9)
_cell_length_b 10.3321(6)
_cell_length_c 24.9736(14)
_cell_measurement_reflns_used 7275
_cell_measurement_temperature 123(2)
_cell_measurement_theta_max 27.5587
_cell_measurement_theta_min 3.2463
_cell_volume 4069.6(4)
_computing_structure_refinement 'SHELXL-97 (Sheldrick, 2008)'
_diffrn_ambient_temperature 123(2)
_diffrn_measured_fraction_theta_full 0.997
_diffrn_measured_fraction_theta_max 0.997
_diffrn_measurement_device_type 'Oxford Diffraction Xcalibur'
_diffrn_measurement_method 'omega scans'
_diffrn_radiation_monochromator graphite
_diffrn_radiation_source 'fine-focus sealed tube'
_diffrn_radiation_type MoK\a
_diffrn_radiation_wavelength 0.71073
_diffrn_reflns_av_R_equivalents 0.0223
_diffrn_reflns_av_sigmaI/netI 0.0399
_diffrn_reflns_limit_h_max 14
_diffrn_reflns_limit_h_min -19
_diffrn_reflns_limit_k_max 12
_diffrn_reflns_limit_k_min -7
_diffrn_reflns_limit_l_max 30
_diffrn_reflns_limit_l_min -30
_diffrn_reflns_number 17466
_diffrn_reflns_theta_full 26.00
_diffrn_reflns_theta_max 26.00
_diffrn_reflns_theta_min 3.40
_exptl_absorpt_coefficient_mu 0.295
_exptl_absorpt_correction_T_max 1.00000
_exptl_absorpt_correction_T_min 0.80361
_exptl_absorpt_correction_type multi-scan
_exptl_absorpt_process_details
;
CrysAlisPro, Oxford Diffraction Ltd.,
Version 1.171.34.40 (release 27-08-2010 CrysAlis171 .NET)
(compiled Aug 27 2010,11:50:40)
Empirical absorption correction using spherical harmonics,
 implemented in SCALE3 ABSPACK scaling algorithm.
;
_exptl_crystal_colour yellow-orange
_exptl_crystal_density_diffrn 1.256
_exptl_crystal_density_method 'not measured'
_exptl_crystal_description tablet
_exptl_crystal_F_000 1627
_exptl_crystal_size_max 0.5
_exptl_crystal_size_mid 0.20
_exptl_crystal_size_min 0.10
_refine_diff_density_max 0.473
_refine_diff_density_min -0.531
_refine_diff_density_rms 0.058
_refine_ls_extinction_method none
_refine_ls_goodness_of_fit_ref 1.033
_refine_ls_hydrogen_treatment constr
_refine_ls_matrix_type full
_refine_ls_number_parameters 478
_refine_ls_number_reflns 7975
_refine_ls_number_restraints 46
_refine_ls_restrained_S_all 1.036
_refine_ls_R_factor_all 0.1118
_refine_ls_R_factor_gt 0.0718
_refine_ls_shift/su_max 0.000
_refine_ls_shift/su_mean 0.000
_refine_ls_structure_factor_coef Fsqd
_refine_ls_weighting_details 'calc w=1/[\s^2^(Fo^2^)+(0.1076P)^2^+3.3980P] where P=(Fo^2^+2Fc^2^)/3'
_refine_ls_weighting_scheme calc
_refine_ls_wR_factor_gt 0.1918
_refine_ls_wR_factor_ref 0.2293
_reflns_number_gt 5026
_reflns_number_total 7975
_reflns_threshold_expression >2\s(I)
_cod_data_source_file ol303214j_si_002.cif
_cod_data_source_block jbaway_f2
_cod_original_sg_symbol_H-M P21/c
_cod_database_code 1556134

loop_
_symmetry_equiv_pos_as_xyz
'x, y, z'
'-x, y+1/2, -z+1/2'
'-x, -y, -z'
'x, -y-1/2, z-1/2'

loop_
_atom_site_label
_atom_site_type_symbol
_atom_site_fract_x
_atom_site_fract_y
_atom_site_fract_z
_atom_site_U_iso_or_equiv
_atom_site_adp_type
_atom_site_occupancy
_atom_site_symmetry_multiplicity
_atom_site_calc_flag
_atom_site_refinement_flags
_atom_site_disorder_assembly
_atom_site_disorder_group
O1 O -0.15609(13) 0.0072(2) 0.05007(9) 0.0489(6) Uani 1 1 d . . .
O2 O 0.17085(14) 0.1600(2) 0.08488(9) 0.0507(6) Uani 1 1 d . . .
N1 N -0.01107(16) -0.2843(3) 0.19975(10) 0.0402(6) Uani 1 1 d . . .
N2 N -0.11400(16) 0.3751(3) -0.08515(10) 0.0407(6) Uani 1 1 d . . .
C2 C -0.02114(18) -0.0240(3) 0.09806(11) 0.0369(7) Uani 1 1 d . . .
C3 C 0.06358(18) 0.0202(3) 0.10868(11) 0.0376(7) Uani 1 1 d . . .
C16 C 0.03729(18) 0.1864(3) 0.03497(11) 0.0366(7) Uani 1 1 d . . .
C15 C -0.04820(19) 0.1448(3) 0.02476(11) 0.0380(7) Uani 1 1 d . . .
C5 C -0.05135(19) -0.1268(3) 0.12629(12) 0.0385(7) Uani 1 1 d . . .
H5 H -0.1077 -0.1575 0.1186 0.046 Uiso 1 1 calc R . .
C6 C 0.00381(19) -0.1834(3) 0.16633(11) 0.0379(7) Uani 1 1 d . . .
C7 C 0.08868(19) -0.1397(3) 0.17816(11) 0.0377(7) Uani 1 1 d . . .
C8 C 0.11789(19) -0.0384(3) 0.14886(12) 0.0398(7) Uani 1 1 d . . .
H8 H 0.1746 -0.0089 0.1561 0.048 Uiso 1 1 calc R . .
C9 C 0.12606(19) -0.2195(3) 0.22152(12) 0.0402(7) Uani 1 1 d . . .
C10 C 0.0623(2) -0.3067(3) 0.23365(12) 0.0401(7) Uani 1 1 d . . .
C11 C 0.0769(2) -0.3971(3) 0.27466(12) 0.0444(8) Uani 1 1 d . . .
H11 H 0.0337 -0.4552 0.2831 0.053 Uiso 1 1 calc R . .
C12 C 0.1563(2) -0.3997(3) 0.30272(13) 0.0475(8) Uani 1 1 d . . .
H12 H 0.1675 -0.4608 0.3309 0.057 Uiso 1 1 calc R . .
C13 C 0.2205(2) -0.3154(3) 0.29094(13) 0.0481(8) Uani 1 1 d . . .
H13 H 0.2746 -0.3200 0.3110 0.058 Uiso 1 1 calc R . .
C14 C 0.2058(2) -0.2249(3) 0.25021(13) 0.0443(7) Uani 1 1 d . . .
H14 H 0.2495 -0.1675 0.2420 0.053 Uiso 1 1 calc R . .
C20 C -0.10340(19) 0.2033(3) -0.01465(12) 0.0398(7) Uani 1 1 d . . .
H20 H -0.1607 0.1757 -0.0212 0.048 Uiso 1 1 calc R . .
C19 C -0.07254(19) 0.3029(3) -0.04399(11) 0.0385(7) Uani 1 1 d . . .
C18 C 0.01248(19) 0.3455(3) -0.03406(11) 0.0378(7) Uani 1 1 d . . .
C17 C 0.06731(19) 0.2870(3) 0.00554(11) 0.0381(7) Uani 1 1 d . . .
H17 H 0.1243 0.3156 0.0123 0.046 Uiso 1 1 calc R . .
C21 C 0.0223(2) 0.4504(3) -0.07091(11) 0.0399(7) Uani 1 1 d . . .
C26 C -0.0573(2) 0.4650(3) -0.10168(12) 0.0413(7) Uani 1 1 d . . .
C25 C -0.0704(2) 0.5591(3) -0.14157(12) 0.0474(8) Uani 1 1 d . . .
H25 H -0.1238 0.5691 -0.1621 0.057 Uiso 1 1 calc R . .
C24 C -0.0030(2) 0.6361(3) -0.14980(13) 0.0491(8) Uani 1 1 d . . .
H24 H -0.0101 0.7007 -0.1769 0.059 Uiso 1 1 calc R . .
C23 C 0.0764(2) 0.6240(3) -0.11993(12) 0.0472(8) Uani 1 1 d . . .
H23 H 0.1215 0.6801 -0.1270 0.057 Uiso 1 1 calc R . .
C4 C 0.09583(19) 0.1258(3) 0.07692(12) 0.0398(7) Uani 1 1 d . . .
C22 C 0.0891(2) 0.5313(3) -0.08048(12) 0.0428(7) Uani 1 1 d . . .
H22 H 0.1427 0.5227 -0.0601 0.051 Uiso 1 1 calc R . .
C27 C -0.0920(2) -0.3489(3) 0.20138(13) 0.0442(8) Uani 1 1 d U . .
H27A H -0.0818 -0.4383 0.2146 0.053 Uiso 1 1 calc R . .
H27B H -0.1205 -0.3543 0.1643 0.053 Uiso 1 1 calc R . .
C1 C -0.08069(19) 0.0400(3) 0.05684(12) 0.0393(7) Uani 1 1 d . . .
C28 C -0.1506(2) -0.2816(3) 0.23680(13) 0.0474(8) Uani 1 1 d U B .
H28A H -0.1260 -0.2868 0.2747 0.057 Uiso 1 1 calc R . .
H28B H -0.1550 -0.1890 0.2267 0.057 Uiso 1 1 calc R . .
C29 C -0.2383(2) -0.3408(4) 0.23183(15) 0.0553(9) Uani 1 1 d DU . .
H29A H -0.2332 -0.4351 0.2383 0.066 Uiso 1 1 calc R A 1
H29B H -0.2650 -0.3278 0.1947 0.066 Uiso 1 1 calc R A 1
C30 C -0.2949(4) -0.2827(7) 0.2711(3) 0.0565(14) Uiso 0.583(8) 1 d PDU B 1
H30A H -0.2998 -0.1883 0.2648 0.068 Uiso 0.583(8) 1 calc PR B 1
H30B H -0.2684 -0.2960 0.3083 0.068 Uiso 0.583(8) 1 calc PR B 1
C31 C -0.3833(4) -0.3429(8) 0.2655(3) 0.0667(16) Uiso 0.583(8) 1 d PDU B 1
H31A H -0.4056 -0.3416 0.2271 0.080 Uiso 0.583(8) 1 calc PR B 1
H31B H -0.3786 -0.4345 0.2770 0.080 Uiso 0.583(8) 1 calc PR B 1
C32 C -0.4454(4) -0.2759(8) 0.2976(3) 0.073(2) Uiso 0.583(8) 1 d PDU B 1
H32A H -0.4529 -0.1856 0.2848 0.088 Uiso 0.583(8) 1 calc PR B 1
H32B H -0.4220 -0.2730 0.3359 0.088 Uiso 0.583(8) 1 calc PR B 1
C33 C -0.5323(5) -0.3436(11) 0.2934(4) 0.111(4) Uiso 0.583(8) 1 d PDU B 1
H33A H -0.5683 -0.3090 0.3203 0.133 Uiso 0.583(8) 1 calc PR B 1
H33B H -0.5259 -0.4382 0.2985 0.133 Uiso 0.583(8) 1 calc PR B 1
C34 C -0.5703(8) -0.3103(15) 0.2345(4) 0.134(4) Uiso 0.583(8) 1 d PDU B 1
H34A H -0.5570 -0.2202 0.2263 0.201 Uiso 0.583(8) 1 calc PR B 1
H34B H -0.6320 -0.3220 0.2315 0.201 Uiso 0.583(8) 1 calc PR B 1
H34C H -0.5456 -0.3679 0.2091 0.201 Uiso 0.583(8) 1 calc PR B 1
C35 C -0.2036(2) 0.3669(3) -0.10431(13) 0.0465(8) Uani 1 1 d . . .
H35A H -0.2240 0.2782 -0.0981 0.056 Uiso 1 1 calc R . .
H35B H -0.2106 0.3832 -0.1436 0.056 Uiso 1 1 calc R . .
C36 C -0.2572(2) 0.4627(4) -0.07672(14) 0.0514(9) Uani 1 1 d . . .
H36A H -0.2373 0.5516 -0.0832 0.062 Uiso 1 1 calc R . .
H36B H -0.2499 0.4470 -0.0374 0.062 Uiso 1 1 calc R . .
C37 C -0.3511(2) 0.4524(4) -0.09677(15) 0.0570(9) Uani 1 1 d . . .
H37A H -0.3578 0.4644 -0.1363 0.068 Uiso 1 1 calc R . .
H37B H -0.3712 0.3642 -0.0891 0.068 Uiso 1 1 calc R . .
C38 C -0.4059(2) 0.5495(4) -0.07163(16) 0.0635(10) Uani 1 1 d . . .
H38A H -0.3864 0.6376 -0.0800 0.076 Uiso 1 1 calc R . .
H38B H -0.3978 0.5388 -0.0321 0.076 Uiso 1 1 calc R . .
C39 C -0.5002(2) 0.5392(4) -0.08996(15) 0.0568(9) Uani 1 1 d . . .
H39A H -0.5084 0.5457 -0.1297 0.068 Uiso 1 1 calc R . .
H39B H -0.5207 0.4530 -0.0798 0.068 Uiso 1 1 calc R . .
C40 C -0.5528(2) 0.6424(4) -0.06607(17) 0.0633(10) Uani 1 1 d . . .
H40A H -0.5428 0.6368 -0.0264 0.076 Uiso 1 1 calc R . .
H40B H -0.5320 0.7281 -0.0768 0.076 Uiso 1 1 calc R . .
C41 C -0.6466(2) 0.6364(4) -0.08166(17) 0.0636(10) Uani 1 1 d . . .
H41A H -0.6573 0.6405 -0.1214 0.076 Uiso 1 1 calc R . .
H41B H -0.6683 0.5523 -0.0699 0.076 Uiso 1 1 calc R . .
C42 C -0.6947(3) 0.7435(4) -0.05774(18) 0.0714(12) Uani 1 1 d . . .
H42A H -0.6803 0.7452 -0.0187 0.107 Uiso 1 1 calc R . .
H42B H -0.7557 0.7287 -0.0658 0.107 Uiso 1 1 calc R . .
H42C H -0.6793 0.8264 -0.0732 0.107 Uiso 1 1 calc R . .
C43 C -0.3251(2) -0.1300(4) 0.06181(17) 0.0668(11) Uani 1 1 d . . .
H43 H -0.2912 -0.0632 0.0444 0.080 Uiso 1 1 calc R . .
Cl1 Cl -0.42722(8) -0.13474(17) 0.02858(6) 0.1121(5) Uani 1 1 d . . .
Cl2 Cl -0.32990(9) -0.08875(14) 0.12931(5) 0.0915(4) Uani 1 1 d . . .
Cl3 Cl -0.27473(8) -0.27997(13) 0.05900(7) 0.0999(5) Uani 1 1 d . . .
O3 O -0.2902(3) 0.0375(4) -0.05896(18) 0.0688(12) Uani 0.67 1 d P C 1
H3 H -0.2506 -0.0291 -0.0679 0.083 Uiso 0.67 1 d PR C 1
C44 C -0.3585(5) 0.0287(8) -0.0979(3) 0.084(2) Uiso 0.67 1 d P C 1
H44A H -0.4043 0.0851 -0.0881 0.125 Uiso 0.67 1 calc PR C 1
H44B H -0.3787 -0.0609 -0.1003 0.125 Uiso 0.67 1 calc PR C 1
H44C H -0.3410 0.0558 -0.1327 0.125 Uiso 0.67 1 calc PR C 1
C30A C -0.3041(5) -0.2592(10) 0.2569(4) 0.0565(14) Uiso 0.417(8) 1 d PD B 2
H30C H -0.2998 -0.1687 0.2445 0.068 Uiso 0.417(8) 1 calc PR B 2
H30D H -0.2912 -0.2599 0.2965 0.068 Uiso 0.417(8) 1 calc PR B 2
C31A C -0.3948(5) -0.3070(11) 0.2428(5) 0.0667(16) Uiso 0.417(8) 1 d PD B 2
H31C H -0.4108 -0.2960 0.2037 0.080 Uiso 0.417(8) 1 calc PR B 2
H31D H -0.3982 -0.4003 0.2513 0.080 Uiso 0.417(8) 1 calc PR B 2
C32A C -0.4561(6) -0.2324(13) 0.2739(6) 0.100(4) Uiso 0.417(8) 1 d PD B 2
H32C H -0.4370 -0.2419 0.3127 0.120 Uiso 0.417(8) 1 calc PR B 2
H32D H -0.4508 -0.1396 0.2650 0.120 Uiso 0.417(8) 1 calc PR B 2
C33A C -0.5477(7) -0.2663(12) 0.2662(8) 0.122(5) Uiso 0.417(8) 1 d PD B 2
H33C H -0.5745 -0.2090 0.2377 0.146 Uiso 0.417(8) 1 calc PR B 2
H33D H -0.5724 -0.2433 0.2999 0.146 Uiso 0.417(8) 1 calc PR B 2
C34A C -0.5749(6) -0.4034(9) 0.2519(4) 0.066(3) Uiso 0.417(8) 1 d PD B 2
H34D H -0.5447 -0.4341 0.2220 0.099 Uiso 0.417(8) 1 calc PR B 2
H34E H -0.6361 -0.4053 0.2413 0.099 Uiso 0.417(8) 1 calc PR B 2
H34F H -0.5616 -0.4597 0.2832 0.099 Uiso 0.417(8) 1 calc PR B 2
Cl5 Cl -0.3618(5) 0.0801(7) -0.1635(3) 0.0715(18) Uiso 0.15 1 d PD D 2
Cl4 Cl -0.4378(5) -0.1165(8) -0.1030(3) 0.085(2) Uiso 0.15 1 d PD D 2
Cl6 Cl -0.3304(6) 0.0741(9) -0.0491(3) 0.076(2) Uiso 0.15 1 d PD D 2
C45 C -0.3488(10) -0.0201(14) -0.1072(4) 0.055(7) Uiso 0.15 1 d PD D 2
H45 H -0.2986 -0.0773 -0.1101 0.066 Uiso 0.15 1 calc PR D 2

loop_
_atom_site_aniso_label
_atom_site_aniso_U_11
_atom_site_aniso_U_22
_atom_site_aniso_U_33
_atom_site_aniso_U_23
_atom_site_aniso_U_13
_atom_site_aniso_U_12
O1 0.0383(12) 0.0552(14) 0.0537(13) 0.0059(11) 0.0068(10) -0.0020(11)
O2 0.0376(12) 0.0568(15) 0.0576(14) 0.0152(12) 0.0043(10) -0.0028(11)
N1 0.0440(15) 0.0398(15) 0.0381(13) 0.0003(12) 0.0101(11) -0.0018(12)
N2 0.0392(14) 0.0448(15) 0.0383(13) 0.0012(12) 0.0040(11) 0.0064(12)
C2 0.0388(16) 0.0399(17) 0.0334(14) -0.0023(13) 0.0105(12) 0.0048(13)
C3 0.0370(16) 0.0408(17) 0.0364(15) -0.0005(13) 0.0101(12) 0.0021(13)
C16 0.0354(15) 0.0397(17) 0.0357(15) -0.0012(13) 0.0083(12) 0.0039(13)
C15 0.0407(16) 0.0397(17) 0.0350(15) -0.0028(13) 0.0101(12) 0.0039(13)
C5 0.0383(16) 0.0411(17) 0.0374(15) -0.0042(13) 0.0114(13) 0.0017(13)
C6 0.0420(16) 0.0387(17) 0.0347(15) -0.0022(13) 0.0120(13) 0.0011(13)
C7 0.0408(16) 0.0381(17) 0.0354(15) -0.0010(13) 0.0105(12) 0.0015(13)
C8 0.0389(16) 0.0427(18) 0.0392(16) -0.0008(14) 0.0100(13) 0.0016(14)
C9 0.0431(17) 0.0398(17) 0.0389(16) -0.0011(14) 0.0107(13) 0.0036(14)
C10 0.0435(17) 0.0403(17) 0.0375(16) -0.0019(14) 0.0090(13) 0.0028(14)
C11 0.0521(19) 0.0426(18) 0.0402(17) 0.0030(14) 0.0131(14) -0.0015(15)
C12 0.055(2) 0.0441(19) 0.0449(17) 0.0061(15) 0.0100(15) 0.0035(16)
C13 0.0503(19) 0.051(2) 0.0436(17) 0.0037(16) 0.0059(14) 0.0043(16)
C14 0.0441(18) 0.0448(18) 0.0449(17) 0.0023(15) 0.0084(14) 0.0006(15)
C20 0.0390(16) 0.0438(18) 0.0375(16) -0.0050(14) 0.0082(13) 0.0047(14)
C19 0.0399(16) 0.0417(17) 0.0349(15) -0.0013(13) 0.0081(13) 0.0073(14)
C18 0.0435(17) 0.0389(17) 0.0321(14) -0.0026(13) 0.0095(12) 0.0072(14)
C17 0.0378(16) 0.0416(17) 0.0358(15) -0.0031(13) 0.0091(12) 0.0024(13)
C21 0.0468(17) 0.0402(17) 0.0340(15) 0.0000(13) 0.0100(13) 0.0077(14)
C26 0.0497(18) 0.0405(18) 0.0349(15) -0.0042(14) 0.0094(13) 0.0078(14)
C25 0.057(2) 0.048(2) 0.0383(17) 0.0013(15) 0.0072(14) 0.0119(16)
C24 0.061(2) 0.047(2) 0.0401(17) 0.0026(15) 0.0111(15) 0.0087(17)
C23 0.058(2) 0.0454(19) 0.0396(17) 0.0005(15) 0.0121(15) 0.0023(16)
C4 0.0382(16) 0.0425(18) 0.0399(16) -0.0003(14) 0.0103(13) 0.0018(14)
C22 0.0501(19) 0.0407(18) 0.0388(16) -0.0010(14) 0.0100(14) 0.0045(15)
C27 0.0465(18) 0.0427(18) 0.0448(17) -0.0020(15) 0.0116(14) -0.0075(15)
C1 0.0389(16) 0.0425(18) 0.0383(15) -0.0028(14) 0.0124(13) 0.0039(14)
C28 0.0478(18) 0.0473(19) 0.0487(18) -0.0023(16) 0.0132(14) -0.0041(15)
C29 0.0482(19) 0.057(2) 0.062(2) -0.0054(18) 0.0114(16) -0.0069(17)
C35 0.0424(17) 0.053(2) 0.0426(17) -0.0016(15) -0.0010(14) 0.0072(15)
C36 0.0463(18) 0.059(2) 0.0490(19) -0.0030(17) 0.0069(15) 0.0112(17)
C37 0.0437(19) 0.065(2) 0.062(2) -0.0026(19) 0.0019(16) 0.0105(17)
C38 0.048(2) 0.077(3) 0.066(2) -0.004(2) 0.0049(17) 0.0146(19)
C39 0.0455(19) 0.059(2) 0.065(2) 0.0009(19) 0.0020(16) 0.0068(17)
C40 0.047(2) 0.073(3) 0.070(2) -0.003(2) 0.0050(18) 0.0102(19)
C41 0.049(2) 0.063(2) 0.078(3) -0.002(2) 0.0049(19) 0.0043(18)
C42 0.051(2) 0.076(3) 0.087(3) -0.004(2) 0.010(2) 0.014(2)
C43 0.048(2) 0.070(3) 0.082(3) -0.019(2) 0.0092(19) -0.0086(19)
Cl1 0.0632(7) 0.1448(14) 0.1228(11) -0.0120(10) -0.0180(7) -0.0145(8)
Cl2 0.1001(9) 0.0947(9) 0.0804(8) -0.0214(7) 0.0126(7) -0.0146(7)
Cl3 0.0835(9) 0.0746(8) 0.1451(13) -0.0297(8) 0.0281(8) -0.0023(6)
O3 0.039(2) 0.072(3) 0.094(3) -0.031(2) -0.004(2) 0.011(2)

loop_
_atom_type_symbol
_atom_type_description
_atom_type_scat_dispersion_real
_atom_type_scat_dispersion_imag
_atom_type_scat_source
O O 0.0106 0.0060 'International Tables Vol C Tables 4.2.6.8 and 6.1.1.4'
N N 0.0061 0.0033 'International Tables Vol C Tables 4.2.6.8 and 6.1.1.4'
C C 0.0033 0.0016 'International Tables Vol C Tables 4.2.6.8 and 6.1.1.4'
H H 0.0000 0.0000 'International Tables Vol C Tables 4.2.6.8 and 6.1.1.4'
Cl Cl 0.1484 0.1585 'International Tables Vol C Tables 4.2.6.8 and 6.1.1.4'

loop_
_geom_angle_atom_site_label_1
_geom_angle_atom_site_label_2
_geom_angle_atom_site_label_3
_geom_angle
C6 N1 C10 108.3(2)
C6 N1 C27 125.0(3)
C10 N1 C27 126.6(3)
C19 N2 C26 108.0(2)
C19 N2 C35 126.1(3)
C26 N2 C35 125.6(3)
C5 C2 C3 121.3(3)
C5 C2 C1 117.8(3)
C3 C2 C1 120.8(3)
C8 C3 C2 120.0(3)
C8 C3 C4 119.2(3)
C2 C3 C4 120.8(3)
C17 C16 C15 120.3(3)
C17 C16 C4 118.2(3)
C15 C16 C4 121.5(3)
C20 C15 C16 121.2(3)
C20 C15 C1 118.5(3)
C16 C15 C1 120.3(3)
C2 C5 C6 117.6(3)
C2 C5 H5 121.2
C6 C5 H5 121.2
N1 C6 C5 128.6(3)
N1 C6 C7 109.3(3)
C5 C6 C7 122.1(3)
C8 C7 C6 119.3(3)
C8 C7 C9 134.1(3)
C6 C7 C9 106.5(3)
C7 C8 C3 119.6(3)
C7 C8 H8 120.2
C3 C8 H8 120.2
C14 C9 C10 119.9(3)
C14 C9 C7 134.0(3)
C10 C9 C7 106.1(3)
N1 C10 C11 129.0(3)
N1 C10 C9 109.8(3)
C11 C10 C9 121.2(3)
C12 C11 C10 117.7(3)
C12 C11 H11 121.1
C10 C11 H11 121.1
C11 C12 C13 122.0(3)
C11 C12 H12 119.0
C13 C12 H12 119.0
C14 C13 C12 120.3(3)
C14 C13 H13 119.9
C12 C13 H13 119.9
C13 C14 C9 118.9(3)
C13 C14 H14 120.5
C9 C14 H14 120.5
C19 C20 C15 118.0(3)
C19 C20 H20 121.0
C15 C20 H20 121.0
C20 C19 N2 129.0(3)
C20 C19 C18 121.3(3)
N2 C19 C18 109.6(3)
C17 C18 C19 120.5(3)
C17 C18 C21 133.0(3)
C19 C18 C21 106.5(3)
C16 C17 C18 118.7(3)
C16 C17 H17 120.6
C18 C17 H17 120.6
C22 C21 C26 119.7(3)
C22 C21 C18 134.1(3)
C26 C21 C18 106.2(3)
N2 C26 C25 128.8(3)
N2 C26 C21 109.7(3)
C25 C26 C21 121.5(3)
C24 C25 C26 116.8(3)
C24 C25 H25 121.6
C26 C25 H25 121.6
C25 C24 C23 122.9(3)
C25 C24 H24 118.6
C23 C24 H24 118.6
C22 C23 C24 120.2(3)
C22 C23 H23 119.9
C24 C23 H23 119.9
O2 C4 C16 121.5(3)
O2 C4 C3 120.3(3)
C16 C4 C3 118.2(3)
C23 C22 C21 118.9(3)
C23 C22 H22 120.6
C21 C22 H22 120.6
N1 C27 C28 113.6(3)
N1 C27 H27A 108.8
C28 C27 H27A 108.8
N1 C27 H27B 108.8
C28 C27 H27B 108.8
H27A C27 H27B 107.7
O1 C1 C15 120.8(3)
O1 C1 C2 120.9(3)
C15 C1 C2 118.3(3)
C29 C28 C27 112.2(3)
C29 C28 H28A 109.2
C27 C28 H28A 109.2
C29 C28 H28B 109.2
C27 C28 H28B 109.2
H28A C28 H28B 107.9
C28 C29 C30 112.6(4)
C28 C29 C30A 113.8(4)
C30 C29 C30A 16.7(5)
C28 C29 H29A 109.1
C30 C29 H29A 109.1
C30A C29 H29A 121.6
C28 C29 H29B 109.1
C30 C29 H29B 109.1
C30A C29 H29B 93.6
H29A C29 H29B 107.8
C29 C30 C31 112.1(5)
C29 C30 H30A 109.2
C31 C30 H30A 109.2
C29 C30 H30B 109.2
C31 C30 H30B 109.2
H30A C30 H30B 107.9
C32 C31 C30 114.1(5)
C32 C31 H31A 108.7
C30 C31 H31A 108.7
C32 C31 H31B 108.7
C30 C31 H31B 108.7
H31A C31 H31B 107.6
C31 C32 C33 112.6(6)
C31 C32 H32A 109.1
C33 C32 H32A 109.1
C31 C32 H32B 109.1
C33 C32 H32B 109.1
H32A C32 H32B 107.8
C32 C33 C34 102.9(8)
C32 C33 H33A 111.2
C34 C33 H33A 111.2
C32 C33 H33B 111.2
C34 C33 H33B 111.2
H33A C33 H33B 109.1
N2 C35 C36 112.7(3)
N2 C35 H35A 109.1
C36 C35 H35A 109.1
N2 C35 H35B 109.1
C36 C35 H35B 109.1
H35A C35 H35B 107.8
C35 C36 C37 112.2(3)
C35 C36 H36A 109.2
C37 C36 H36A 109.2
C35 C36 H36B 109.2
C37 C36 H36B 109.2
H36A C36 H36B 107.9
C38 C37 C36 113.6(3)
C38 C37 H37A 108.8
C36 C37 H37A 108.8
C38 C37 H37B 108.8
C36 C37 H37B 108.8
H37A C37 H37B 107.7
C37 C38 C39 114.7(3)
C37 C38 H38A 108.6
C39 C38 H38A 108.6
C37 C38 H38B 108.6
C39 C38 H38B 108.6
H38A C38 H38B 107.6
C40 C39 C38 113.3(3)
C40 C39 H39A 108.9
C38 C39 H39A 108.9
C40 C39 H39B 108.9
C38 C39 H39B 108.9
H39A C39 H39B 107.7
C41 C40 C39 116.1(3)
C41 C40 H40A 108.3
C39 C40 H40A 108.3
C41 C40 H40B 108.3
C39 C40 H40B 108.3
H40A C40 H40B 107.4
C42 C41 C40 113.3(3)
C42 C41 H41A 108.9
C40 C41 H41A 108.9
C42 C41 H41B 108.9
C40 C41 H41B 108.9
H41A C41 H41B 107.7
C41 C42 H42A 109.5
C41 C42 H42B 109.5
H42A C42 H42B 109.5
C41 C42 H42C 109.5
H42A C42 H42C 109.5
H42B C42 H42C 109.5
Cl1 C43 Cl2 109.8(2)
Cl1 C43 Cl3 111.2(2)
Cl2 C43 Cl3 108.6(3)
Cl1 C43 H43 109.1
Cl2 C43 H43 109.1
Cl3 C43 H43 109.1
C44 O3 H3 105.7
C29 C30A C31A 113.2(7)
C29 C30A H30C 108.9
C31A C30A H30C 108.9
C29 C30A H30D 108.9
C31A C30A H30D 108.9
H30C C30A H30D 107.7
C32A C31A C30A 110.8(7)
C32A C31A H31C 109.5
C30A C31A H31C 109.5
C32A C31A H31D 109.5
C30A C31A H31D 109.5
H31C C31A H31D 108.1
C33A C32A C31A 118.8(9)
C33A C32A H32C 107.6
C31A C32A H32C 107.6
C33A C32A H32D 107.6
C31A C32A H32D 107.6
H32C C32A H32D 107.0
C32A C33A C34A 120.2(10)
C32A C33A H33C 107.3
C34A C33A H33C 107.3
C32A C33A H33D 107.3
C34A C33A H33D 107.3
H33C C33A H33D 106.9
C33A C34A H34D 109.5
C33A C34A H34E 109.5
H34D C34A H34E 109.5
C33A C34A H34F 109.5
H34D C34A H34F 109.5
H34E C34A H34F 109.5
C45 Cl6 H3 60.3
Cl4 C45 Cl5 111.0(8)
Cl4 C45 Cl6 109.8(8)
Cl5 C45 Cl6 109.6(8)
Cl4 C45 H45 108.8
Cl5 C45 H45 108.8
Cl6 C45 H45 108.8

loop_
_geom_bond_atom_site_label_1
_geom_bond_atom_site_label_2
_geom_bond_distance
O1 C1 1.237(4)
O2 C4 1.237(4)
N1 C6 1.370(4)
N1 C10 1.389(4)
N1 C27 1.451(4)
N2 C19 1.383(4)
N2 C26 1.383(4)
N2 C35 1.455(4)
C2 C5 1.386(4)
C2 C3 1.418(4)
C2 C1 1.482(4)
C3 C8 1.394(4)
C3 C4 1.470(4)
C16 C17 1.385(4)
C16 C15 1.420(4)
C16 C4 1.469(4)
C15 C20 1.389(4)
C15 C1 1.470(4)
C5 C6 1.390(4)
C5 H5 0.9500
C6 C7 1.422(4)
C7 C8 1.383(4)
C7 C9 1.441(4)
C8 H8 0.9500
C9 C14 1.391(4)
C9 C10 1.408(4)
C10 C11 1.389(4)
C11 C12 1.378(5)
C11 H11 0.9500
C12 C13 1.393(5)
C12 H12 0.9500
C13 C14 1.384(5)
C13 H13 0.9500
C14 H14 0.9500
C20 C19 1.380(4)
C20 H20 0.9500
C19 C18 1.416(4)
C18 C17 1.389(4)
C18 C21 1.441(4)
C17 H17 0.9500
C21 C22 1.387(4)
C21 C26 1.420(4)
C26 C25 1.393(4)
C25 C24 1.364(5)
C25 H25 0.9500
C24 C23 1.404(5)
C24 H24 0.9500
C23 C22 1.375(4)
C23 H23 0.9500
C22 H22 0.9500
C27 C28 1.513(4)
C27 H27A 0.9900
C27 H27B 0.9900
C28 C29 1.512(5)
C28 H28A 0.9900
C28 H28B 0.9900
C29 C30 1.517(6)
C29 C30A 1.522(7)
C29 H29A 0.9900
C29 H29B 0.9900
C30 C31 1.527(7)
C30 H30A 0.9900
C30 H30B 0.9900
C31 C32 1.500(7)
C31 H31A 0.9900
C31 H31B 0.9900
C32 C33 1.539(8)
C32 H32A 0.9900
C32 H32B 0.9900
C33 C34 1.570(9)
C33 H33A 0.9900
C33 H33B 0.9900
C34 H34A 0.9800
C34 H34B 0.9800
C34 H34C 0.9800
C35 C36 1.515(4)
C35 H35A 0.9900
C35 H35B 0.9900
C36 C37 1.526(5)
C36 H36A 0.9900
C36 H36B 0.9900
C37 C38 1.505(5)
C37 H37A 0.9900
C37 H37B 0.9900
C38 C39 1.522(5)
C38 H38A 0.9900
C38 H38B 0.9900
C39 C40 1.512(5)
C39 H39A 0.9900
C39 H39B 0.9900
C40 C41 1.501(5)
C40 H40A 0.9900
C40 H40B 0.9900
C41 C42 1.500(5)
C41 H41A 0.9900
C41 H41B 0.9900
C42 H42A 0.9800
C42 H42B 0.9800
C42 H42C 0.9800
C43 Cl1 1.745(4)
C43 Cl2 1.748(4)
C43 Cl3 1.748(4)
C43 H43 1.0000
O3 C44 1.385(8)
O3 H3 0.9714
C44 H44A 0.9800
C44 H44B 0.9800
C44 H44C 0.9800
C30A C31A 1.528(8)
C30A H30C 0.9900
C30A H30D 0.9900
C31A C32A 1.514(8)
C31A H31C 0.9900
C31A H31D 0.9900
C32A C33A 1.487(9)
C32A H32C 0.9900
C32A H32D 0.9900
C33A C34A 1.514(9)
C33A H33C 0.9900
C33A H33D 0.9900
C34A H34D 0.9800
C34A H34E 0.9800
C34A H34F 0.9800
Cl5 C45 1.743(10)
Cl4 C45 1.738(10)
Cl6 C45 1.746(10)
Cl6 H3 1.7528
C45 H45 1.0000

loop_
_geom_torsion_atom_site_label_1
_geom_torsion_atom_site_label_2
_geom_torsion_atom_site_label_3
_geom_torsion_atom_site_label_4
_geom_torsion
C5 C2 C3 C8 -1.2(4)
C1 C2 C3 C8 177.9(3)
C5 C2 C3 C4 177.4(3)
C1 C2 C3 C4 -3.5(4)
C17 C16 C15 C20 0.0(4)
C4 C16 C15 C20 179.4(3)
C17 C16 C15 C1 -178.6(3)
C4 C16 C15 C1 0.8(4)
C3 C2 C5 C6 1.4(4)
C1 C2 C5 C6 -177.6(3)
C10 N1 C6 C5 -179.4(3)
C27 N1 C6 C5 -3.5(5)
C10 N1 C6 C7 0.6(3)
C27 N1 C6 C7 176.4(3)
C2 C5 C6 N1 179.4(3)
C2 C5 C6 C7 -0.6(4)
N1 C6 C7 C8 179.6(3)
C5 C6 C7 C8 -0.4(4)
N1 C6 C7 C9 -0.3(3)
C5 C6 C7 C9 179.7(3)
C6 C7 C8 C3 0.7(4)
C9 C7 C8 C3 -179.4(3)
C2 C3 C8 C7 0.1(4)
C4 C3 C8 C7 -178.6(3)
C8 C7 C9 C14 -0.2(6)
C6 C7 C9 C14 179.7(3)
C8 C7 C9 C10 -179.9(3)
C6 C7 C9 C10 -0.1(3)
C6 N1 C10 C11 178.7(3)
C27 N1 C10 C11 2.9(5)
C6 N1 C10 C9 -0.6(3)
C27 N1 C10 C9 -176.4(3)
C14 C9 C10 N1 -179.4(3)
C7 C9 C10 N1 0.4(3)
C14 C9 C10 C11 1.2(5)
C7 C9 C10 C11 -179.0(3)
N1 C10 C11 C12 -180.0(3)
C9 C10 C11 C12 -0.7(5)
C10 C11 C12 C13 -0.1(5)
C11 C12 C13 C14 0.3(5)
C12 C13 C14 C9 0.2(5)
C10 C9 C14 C13 -1.0(5)
C7 C9 C14 C13 179.3(3)
C16 C15 C20 C19 0.5(4)
C1 C15 C20 C19 179.1(3)
C15 C20 C19 N2 179.5(3)
C15 C20 C19 C18 -0.7(4)
C26 N2 C19 C20 179.2(3)
C35 N2 C19 C20 4.7(5)
C26 N2 C19 C18 -0.6(3)
C35 N2 C19 C18 -175.2(3)
C20 C19 C18 C17 0.4(4)
N2 C19 C18 C17 -179.7(3)
C20 C19 C18 C21 -179.1(3)
N2 C19 C18 C21 0.7(3)
C15 C16 C17 C18 -0.3(4)
C4 C16 C17 C18 -179.7(3)
C19 C18 C17 C16 0.1(4)
C21 C18 C17 C16 179.5(3)
C17 C18 C21 C22 -0.1(6)
C19 C18 C21 C22 179.4(3)
C17 C18 C21 C26 180.0(3)
C19 C18 C21 C26 -0.6(3)
C19 N2 C26 C25 -179.4(3)
C35 N2 C26 C25 -4.8(5)
C19 N2 C26 C21 0.3(3)
C35 N2 C26 C21 174.9(3)
C22 C21 C26 N2 -179.8(3)
C18 C21 C26 N2 0.2(3)
C22 C21 C26 C25 0.0(4)
C18 C21 C26 C25 179.9(3)
N2 C26 C25 C24 179.9(3)
C21 C26 C25 C24 0.3(4)
C26 C25 C24 C23 -0.4(5)
C25 C24 C23 C22 0.2(5)
C17 C16 C4 O2 -2.5(4)
C15 C16 C4 O2 178.2(3)
C17 C16 C4 C3 179.1(3)
C15 C16 C4 C3 -0.3(4)
C8 C3 C4 O2 1.8(4)
C2 C3 C4 O2 -176.8(3)
C8 C3 C4 C16 -179.8(3)
C2 C3 C4 C16 1.6(4)
C24 C23 C22 C21 0.1(5)
C26 C21 C22 C23 -0.1(4)
C18 C21 C22 C23 179.9(3)
C6 N1 C27 C28 -84.6(4)
C10 N1 C27 C28 90.5(4)
C20 C15 C1 O1 -2.2(4)
C16 C15 C1 O1 176.5(3)
C20 C15 C1 C2 178.8(3)
C16 C15 C1 C2 -2.6(4)
C5 C2 C1 O1 4.0(4)
C3 C2 C1 O1 -175.1(3)
C5 C2 C1 C15 -176.9(3)
C3 C2 C1 C15 4.0(4)
N1 C27 C28 C29 172.4(3)
C27 C28 C29 C30 174.4(4)
C27 C28 C29 C30A -167.4(6)
C28 C29 C30 C31 179.7(5)
C30A C29 C30 C31 82.0(18)
C29 C30 C31 C32 -171.5(7)
C30 C31 C32 C33 -176.9(7)
C31 C32 C33 C34 -72.3(11)
C19 N2 C35 C36 92.6(4)
C26 N2 C35 C36 -81.0(4)
N2 C35 C36 C37 -179.5(3)
C35 C36 C37 C38 -177.9(3)
C36 C37 C38 C39 -178.6(3)
C37 C38 C39 C40 -177.1(3)
C38 C39 C40 C41 -178.9(4)
C39 C40 C41 C42 -178.5(4)
C28 C29 C30A C31A 169.4(7)
C30 C29 C30A C31A -101(2)
C29 C30A C31A C32A 173.3(10)
C30A C31A C32A C33A -179.1(13)
C31A C32A C33A C34A 30(2)
